data_7248240
loop_
_publ_author_name
'Novikov, Anton P.'
'Volkov, Mikhail A.'

_publ_section_title
;
 The influence of the alkoxy substituent length on the crystal structures
 of Tc(v) complexes with pyrazine
;
_journal_issue 12
_journal_name_full CrystEngComm
_journal_page_first 1747
_journal_page_last 1755
_journal_paper_doi 10.1039/D4CE00029C
_journal_volume 26
_journal_year 2024
_chemical_formula_moiety 'C16 H25 Cl2 N4 O2 Tc'
_chemical_formula_sum 'C16 H25 Cl2 N4 O2 Tc'
_chemical_formula_weight 474.30
_space_group_crystal_system triclinic
_space_group_IT_number 2
_space_group_name_Hall '-P 1'
_space_group_name_H-M_alt 'P -1'
_atom_sites_solution_hydrogens geom
_atom_sites_solution_primary dual
_audit_creation_date 2023-07-10
_audit_creation_method
;
Olex2 1.5
(compiled 2023.03.06 svn.rbb2c1857 for OlexSys, GUI svn.r6748)
;
_audit_update_record
;
2023-10-18 deposited with the CCDC.	2024-02-13 downloaded from the CCDC.
;
_cell_angle_alpha 86.031(3)
_cell_angle_beta 89.719(4)
_cell_angle_gamma 72.288(4)
_cell_formula_units_Z 2
_cell_length_a 6.8651(6)
_cell_length_b 7.6286(7)
_cell_length_c 19.7846(18)
_cell_measurement_reflns_used 2268
_cell_measurement_temperature 100(2)
_cell_measurement_theta_max 26.939
_cell_measurement_theta_min 3.062
_cell_volume 984.52(16)
_computing_cell_refinement 'SAINT V8.40B (Bruker, 2020)'
_computing_data_reduction 'SAINT V8.40B (Bruker, 2020)'
_computing_molecular_graphics 'Olex2 1.5 (Dolomanov et al., 2009)'
_computing_publication_material 'Olex2 1.5 (Dolomanov et al., 2009)'
_computing_structure_refinement 'SHELXL 2018/3 (Sheldrick, 2015)'
_computing_structure_solution 'SHELXT 2018/2 (Sheldrick, 2018)'
_diffrn_ambient_temperature 100(2)
_diffrn_measured_fraction_theta_full 0.994
_diffrn_measured_fraction_theta_max 0.996
_diffrn_measurement_device_type 'Bruker KAPPA APEX II area-detector diffractometer'
_diffrn_radiation_type MoK\a
_diffrn_radiation_wavelength 0.71073
_diffrn_reflns_av_R_equivalents 0.0704
_diffrn_reflns_av_unetI/netI 0.0929
_diffrn_reflns_Laue_measured_fraction_full 0.994
_diffrn_reflns_Laue_measured_fraction_max 0.996
_diffrn_reflns_limit_h_max 9
_diffrn_reflns_limit_h_min -8
_diffrn_reflns_limit_k_max 10
_diffrn_reflns_limit_k_min -10
_diffrn_reflns_limit_l_max 27
_diffrn_reflns_limit_l_min -27
_diffrn_reflns_number 17271
_diffrn_reflns_point_group_measured_fraction_full 0.994
_diffrn_reflns_point_group_measured_fraction_max 0.996
_diffrn_reflns_theta_full 25.242
_diffrn_reflns_theta_max 29.997
_diffrn_reflns_theta_min 4.131
_diffrn_source_current 30.0
_diffrn_source_power 1.5
_diffrn_source_voltage 50.0
_exptl_absorpt_coefficient_mu 1.020
_exptl_absorpt_correction_T_max 1.0000
_exptl_absorpt_correction_T_min 0.8559
_exptl_absorpt_correction_type multi-scan
_exptl_absorpt_process_details
;
SADABS-2016/2 (Bruker,2016/2) was used for absorption correction.
wR2(int) was 0.0677 before and 0.0573 after correction.
The Ratio of minimum to maximum transmission is 0.8559.
The \l/2 correction factor is Not present.
;
_exptl_crystal_colour green
_exptl_crystal_colour_primary green
_exptl_crystal_density_diffrn 1.600
_exptl_crystal_description plate
_exptl_crystal_F_000 484
_exptl_crystal_size_max 0.21
_exptl_crystal_size_mid 0.1
_exptl_crystal_size_min 0.03
_refine_diff_density_max 0.739
_refine_diff_density_min -0.857
_refine_diff_density_rms 0.149
_refine_ls_extinction_method none
_refine_ls_goodness_of_fit_ref 0.984
_refine_ls_hydrogen_treatment constr
_refine_ls_matrix_type full
_refine_ls_number_parameters 227
_refine_ls_number_reflns 5723
_refine_ls_number_restraints 0
_refine_ls_restrained_S_all 0.984
_refine_ls_R_factor_all 0.0748
_refine_ls_R_factor_gt 0.0466
_refine_ls_shift/su_max 0.000
_refine_ls_shift/su_mean 0.000
_refine_ls_structure_factor_coef Fsqd
_refine_ls_weighting_details 'w=1/[\s^2^(Fo^2^)+(0.0276P)^2^] where P=(Fo^2^+2Fc^2^)/3'
_refine_ls_weighting_scheme calc
_refine_ls_wR_factor_gt 0.0799
_refine_ls_wR_factor_ref 0.0886
_reflns_Friedel_coverage 0.000
_reflns_number_gt 4138
_reflns_number_total 5723
_reflns_threshold_expression 'I > 2\s(I)'
_cod_data_source_file d4ce00029c2.cif
_cod_data_source_block mv45_lt_0m
_cod_depositor_comments 'Adding full bibliography for 7248235--7248244.cif.'
_cod_database_code 7248240
_shelx_shelxl_version_number 2018/3
_shelx_space_group_comment
;
The symmetry employed for this shelxl refinement is uniquely defined
by the following loop, which should always be used as a source of
symmetry information in preference to the above space-group names.
They are only intended as comments.
;
_shelx_estimated_absorpt_t_max 0.970
_shelx_estimated_absorpt_t_min 0.814
_olex2_refinement_description
;
1.a Secondary CH2 refined with riding coordinates:
 C15(H15A,H15B), C9(H9A,H9B), C13(H13A,H13B), C14(H14A,H14B), C11(H11A,H11B),
 C10(H10A,H10B), C12(H12A,H12B)
1.b Aromatic/amide H refined with riding coordinates:
 C3(H3), C4(H4), C7(H7), C1(H1), C6(H6), C2(H2), C8(H8), C5(H5)
1.c Idealised Me refined as rotating group:
 C16(H16A,H16B,H16C)
;
_olex2_submission_special_instructions 'No special instructions were received'

loop_
_space_group_symop_operation_xyz
'x, y, z'
'-x, -y, -z'

loop_
_atom_site_label
_atom_site_type_symbol
_atom_site_fract_x
_atom_site_fract_y
_atom_site_fract_z
_atom_site_U_iso_or_equiv
_atom_site_adp_type
_atom_site_occupancy
_atom_site_site_symmetry_order
_atom_site_calc_flag
_atom_site_refinement_flags_posn
_atom_site_refinement_flags_adp
_atom_site_refinement_flags_occupancy
_atom_site_disorder_assembly
_atom_site_disorder_group
Tc1 Tc 0.58688(4) 0.30937(4) 0.15345(2) 0.01001(8) Uani 1 1 d . . . . .
Cl2 Cl 0.46746(11) 0.10151(11) 0.09432(4) 0.01576(17) Uani 1 1 d . . . . .
Cl1 Cl 0.68740(11) 0.52463(11) 0.22179(4) 0.01478(17) Uani 1 1 d . . . . .
O1 O 0.4299(3) 0.2830(3) 0.22852(11) 0.0123(5) Uani 1 1 d . . . . .
O2 O 0.7470(3) 0.3517(3) 0.09499(11) 0.0132(5) Uani 1 1 d . . . . .
N1 N 0.3393(4) 0.5312(4) 0.11001(13) 0.0109(5) Uani 1 1 d . . . . .
N2 N 0.0139(4) 0.8188(4) 0.05188(14) 0.0153(6) Uani 1 1 d . . . . .
N4 N 1.1457(4) -0.2135(4) 0.25728(14) 0.0174(6) Uani 1 1 d . . . . .
N3 N 0.8307(4) 0.0824(4) 0.19777(13) 0.0119(6) Uani 1 1 d . . . . .
C15 C -0.3683(5) 0.2695(5) 0.57706(17) 0.0199(8) Uani 1 1 d . . . . .
H15A H -0.399550 0.401482 0.580159 0.024 Uiso 1 1 calc R U . . .
H15B H -0.251268 0.209347 0.606610 0.024 Uiso 1 1 calc R U . . .
C3 C 0.2087(5) 0.8062(4) 0.03892(16) 0.0138(7) Uani 1 1 d . . . . .
H3 H 0.236505 0.895662 0.009469 0.017 Uiso 1 1 calc R U . . .
C16 C -0.5507(5) 0.2108(5) 0.60291(19) 0.0257(9) Uani 1 1 d . . . . .
H16A H -0.669119 0.273130 0.575146 0.039 Uiso 1 1 calc R U . . .
H16B H -0.576872 0.242462 0.648916 0.039 Uiso 1 1 calc R U . . .
H16C H -0.520805 0.079879 0.600908 0.039 Uiso 1 1 calc R U . . .
C4 C 0.3709(4) 0.6646(4) 0.06778(15) 0.0121(7) Uani 1 1 d . . . . .
H4 H 0.504091 0.662107 0.057652 0.014 Uiso 1 1 calc R U . . .
C9 C 0.3760(5) 0.3246(4) 0.29615(16) 0.0135(7) Uani 1 1 d . . . . .
H9A H 0.343764 0.456400 0.299976 0.016 Uiso 1 1 calc R U . . .
H9B H 0.490908 0.262664 0.326349 0.016 Uiso 1 1 calc R U . . .
C7 C 0.9502(5) -0.1858(5) 0.27287(17) 0.0165(7) Uani 1 1 d . . . . .
H7 H 0.918750 -0.267491 0.305009 0.020 Uiso 1 1 calc R U . . .
C13 C -0.1272(5) 0.2861(5) 0.48179(16) 0.0168(7) Uani 1 1 d . . . . .
H13A H -0.160019 0.417728 0.486302 0.020 Uiso 1 1 calc R U . . .
H13B H -0.012258 0.224790 0.512025 0.020 Uiso 1 1 calc R U . . .
C1 C 0.1445(4) 0.5407(4) 0.12306(16) 0.0123(6) Uani 1 1 d . . . . .
H1 H 0.116311 0.449814 0.151684 0.015 Uiso 1 1 calc R U . . .
C14 C -0.3098(5) 0.2251(5) 0.50487(16) 0.0167(7) Uani 1 1 d . . . . .
H14A H -0.425678 0.285794 0.474926 0.020 Uiso 1 1 calc R U . . .
H14B H -0.277450 0.093158 0.501415 0.020 Uiso 1 1 calc R U . . .
C6 C 1.1817(4) -0.0918(4) 0.21076(17) 0.0146(7) Uani 1 1 d . . . . .
H6 H 1.316031 -0.106267 0.198072 0.018 Uiso 1 1 calc R U . . .
C11 C 0.1244(5) 0.3070(5) 0.38885(16) 0.0152(7) Uani 1 1 d . . . . .
H11A H 0.236862 0.245787 0.420067 0.018 Uiso 1 1 calc R U . . .
H11B H 0.092388 0.438849 0.392508 0.018 Uiso 1 1 calc R U . . .
C2 C -0.0145(5) 0.6844(5) 0.09431(17) 0.0159(7) Uani 1 1 d . . . . .
H2 H -0.147731 0.688003 0.104921 0.019 Uiso 1 1 calc R U . . .
C10 C 0.1924(4) 0.2626(5) 0.31679(16) 0.0137(7) Uani 1 1 d . . . . .
H10A H 0.226468 0.130518 0.313252 0.016 Uiso 1 1 calc R U . . .
H10B H 0.079522 0.322440 0.285571 0.016 Uiso 1 1 calc R U . . .
C12 C -0.0616(5) 0.2476(5) 0.40966(16) 0.0157(7) Uani 1 1 d . . . . .
H12A H -0.174861 0.311425 0.379098 0.019 Uiso 1 1 calc R U . . .
H12B H -0.030674 0.116425 0.404657 0.019 Uiso 1 1 calc R U . . .
C8 C 0.7916(5) -0.0420(5) 0.24378(17) 0.0165(7) Uani 1 1 d . . . . .
H8 H 0.657481 -0.030741 0.255871 0.020 Uiso 1 1 calc R U . . .
C5 C 1.0272(4) 0.0554(4) 0.18056(16) 0.0125(6) Uani 1 1 d . . . . .
H5 H 1.059779 0.135917 0.148200 0.015 Uiso 1 1 calc R U . . .

loop_
_atom_site_aniso_label
_atom_site_aniso_U_11
_atom_site_aniso_U_22
_atom_site_aniso_U_33
_atom_site_aniso_U_23
_atom_site_aniso_U_13
_atom_site_aniso_U_12
Tc1 0.00990(12) 0.00966(14) 0.01084(14) -0.00047(10) 0.00280(9) -0.00362(9)
Cl2 0.0164(4) 0.0160(4) 0.0178(4) -0.0055(3) 0.0043(3) -0.0085(3)
Cl1 0.0150(4) 0.0141(4) 0.0168(4) -0.0029(3) 0.0009(3) -0.0064(3)
O1 0.0130(10) 0.0109(12) 0.0130(12) -0.0012(9) 0.0042(9) -0.0034(9)
O2 0.0157(11) 0.0100(12) 0.0145(12) -0.0017(9) 0.0036(9) -0.0049(9)
N1 0.0140(12) 0.0083(14) 0.0106(14) -0.0002(11) 0.0014(10) -0.0037(10)
N2 0.0168(13) 0.0126(15) 0.0153(15) 0.0007(12) 0.0019(11) -0.0031(11)
N4 0.0176(14) 0.0160(16) 0.0178(16) -0.0032(12) 0.0002(11) -0.0034(12)
N3 0.0115(12) 0.0103(14) 0.0132(14) -0.0028(11) 0.0009(10) -0.0017(10)
C15 0.0199(17) 0.025(2) 0.0185(19) -0.0053(16) 0.0076(14) -0.0110(15)
C3 0.0183(16) 0.0112(17) 0.0122(17) -0.0002(13) 0.0008(13) -0.0050(13)
C16 0.0253(19) 0.026(2) 0.025(2) 0.0018(17) 0.0097(15) -0.0072(16)
C4 0.0104(14) 0.0147(17) 0.0116(16) -0.0012(13) 0.0037(12) -0.0048(13)
C9 0.0188(16) 0.0108(16) 0.0120(16) -0.0005(13) 0.0039(13) -0.0062(13)
C7 0.0198(16) 0.0133(18) 0.0147(17) 0.0010(14) 0.0036(13) -0.0031(14)
C13 0.0170(16) 0.023(2) 0.0133(17) -0.0021(15) 0.0026(13) -0.0095(14)
C1 0.0145(15) 0.0087(16) 0.0156(17) -0.0020(13) 0.0016(12) -0.0059(12)
C14 0.0161(16) 0.0203(19) 0.0141(17) 0.0006(14) 0.0022(13) -0.0066(14)
C6 0.0113(15) 0.0158(18) 0.0188(18) -0.0073(14) 0.0017(13) -0.0058(13)
C11 0.0185(16) 0.0168(18) 0.0127(17) -0.0027(14) 0.0029(13) -0.0085(14)
C2 0.0116(15) 0.0175(18) 0.0188(18) -0.0006(15) 0.0007(13) -0.0050(13)
C10 0.0128(15) 0.0178(18) 0.0120(16) -0.0011(14) 0.0034(12) -0.0070(13)
C12 0.0170(16) 0.0221(19) 0.0106(16) -0.0023(14) 0.0037(12) -0.0094(14)
C8 0.0180(16) 0.0136(18) 0.0182(18) 0.0010(14) 0.0048(13) -0.0056(14)
C5 0.0160(15) 0.0140(17) 0.0095(16) -0.0019(13) 0.0022(12) -0.0071(13)

loop_
_atom_type_symbol
_atom_type_description
_atom_type_scat_dispersion_real
_atom_type_scat_dispersion_imag
_atom_type_scat_source
C C 0.0033 0.0016 'International Tables Vol C Tables 4.2.6.8 and 6.1.1.4'
H H 0.0000 0.0000 'International Tables Vol C Tables 4.2.6.8 and 6.1.1.4'
Cl Cl 0.1484 0.1585 'International Tables Vol C Tables 4.2.6.8 and 6.1.1.4'
N N 0.0061 0.0033 'International Tables Vol C Tables 4.2.6.8 and 6.1.1.4'
O O 0.0106 0.0060 'International Tables Vol C Tables 4.2.6.8 and 6.1.1.4'
Tc Tc -1.4390 0.7593 'International Tables Vol C Tables 4.2.6.8 and 6.1.1.4'

loop_
_geom_angle_atom_site_label_1
_geom_angle_atom_site_label_2
_geom_angle_atom_site_label_3
_geom_angle
_geom_angle_site_symmetry_1
_geom_angle_site_symmetry_3
_geom_angle_publ_flag
Cl2 Tc1 Cl1 175.05(3) . . ?
O1 Tc1 Cl2 91.44(7) . . ?
O1 Tc1 Cl1 83.71(7) . . ?
O1 Tc1 N1 90.83(9) . . ?
O1 Tc1 N3 88.15(9) . . ?
O2 Tc1 Cl2 98.29(8) . . ?
O2 Tc1 Cl1 86.59(8) . . ?
O2 Tc1 O1 170.07(10) . . ?
O2 Tc1 N1 91.26(10) . . ?
O2 Tc1 N3 89.92(10) . . ?
N1 Tc1 Cl2 89.05(7) . . ?
N1 Tc1 Cl1 90.04(7) . . ?
N1 Tc1 N3 178.56(10) . . ?
N3 Tc1 Cl2 89.97(7) . . ?
N3 Tc1 Cl1 90.85(7) . . ?
C9 O1 Tc1 148.04(19) . . ?
C4 N1 Tc1 121.75(19) . . ?
C4 N1 C1 117.2(3) . . ?
C1 N1 Tc1 121.1(2) . . ?
C3 N2 C2 115.5(3) . . ?
C7 N4 C6 115.6(3) . . ?
C8 N3 Tc1 120.8(2) . . ?
C5 N3 Tc1 122.0(2) . . ?
C5 N3 C8 117.2(3) . . ?
H15A C15 H15B 107.6 . . ?
C16 C15 H15A 108.6 . . ?
C16 C15 H15B 108.6 . . ?
C14 C15 H15A 108.6 . . ?
C14 C15 H15B 108.6 . . ?
C14 C15 C16 114.7(3) . . ?
N2 C3 H3 118.8 . . ?
N2 C3 C4 122.4(3) . . ?
C4 C3 H3 118.8 . . ?
C15 C16 H16A 109.5 . . ?
C15 C16 H16B 109.5 . . ?
C15 C16 H16C 109.5 . . ?
H16A C16 H16B 109.5 . . ?
H16A C16 H16C 109.5 . . ?
H16B C16 H16C 109.5 . . ?
N1 C4 C3 121.2(3) . . ?
N1 C4 H4 119.4 . . ?
C3 C4 H4 119.4 . . ?
O1 C9 H9A 109.6 . . ?
O1 C9 H9B 109.6 . . ?
O1 C9 C10 110.4(3) . . ?
H9A C9 H9B 108.1 . . ?
C10 C9 H9A 109.6 . . ?
C10 C9 H9B 109.6 . . ?
N4 C7 H7 118.3 . . ?
N4 C7 C8 123.4(3) . . ?
C8 C7 H7 118.3 . . ?
H13A C13 H13B 107.5 . . ?
C14 C13 H13A 108.5 . . ?
C14 C13 H13B 108.5 . . ?
C12 C13 H13A 108.5 . . ?
C12 C13 H13B 108.5 . . ?
C12 C13 C14 115.3(3) . . ?
N1 C1 H1 119.7 . . ?
N1 C1 C2 120.5(3) . . ?
C2 C1 H1 119.7 . . ?
C15 C14 C13 112.5(3) . . ?
C15 C14 H14A 109.1 . . ?
C15 C14 H14B 109.1 . . ?
C13 C14 H14A 109.1 . . ?
C13 C14 H14B 109.1 . . ?
H14A C14 H14B 107.8 . . ?
N4 C6 H6 118.6 . . ?
N4 C6 C5 122.9(3) . . ?
C5 C6 H6 118.6 . . ?
H11A C11 H11B 107.7 . . ?
C10 C11 H11A 108.9 . . ?
C10 C11 H11B 108.9 . . ?
C12 C11 H11A 108.9 . . ?
C12 C11 H11B 108.9 . . ?
C12 C11 C10 113.2(3) . . ?
N2 C2 C1 123.2(3) . . ?
N2 C2 H2 118.4 . . ?
C1 C2 H2 118.4 . . ?
C9 C10 C11 112.9(3) . . ?
C9 C10 H10A 109.0 . . ?
C9 C10 H10B 109.0 . . ?
C11 C10 H10A 109.0 . . ?
C11 C10 H10B 109.0 . . ?
H10A C10 H10B 107.8 . . ?
C13 C12 C11 113.8(3) . . ?
C13 C12 H12A 108.8 . . ?
C13 C12 H12B 108.8 . . ?
C11 C12 H12A 108.8 . . ?
C11 C12 H12B 108.8 . . ?
H12A C12 H12B 107.7 . . ?
N3 C8 C7 120.3(3) . . ?
N3 C8 H8 119.8 . . ?
C7 C8 H8 119.8 . . ?
N3 C5 C6 120.6(3) . . ?
N3 C5 H5 119.7 . . ?
C6 C5 H5 119.7 . . ?

loop_
_geom_bond_atom_site_label_1
_geom_bond_atom_site_label_2
_geom_bond_distance
_geom_bond_site_symmetry_2
_geom_bond_publ_flag
Tc1 Cl2 2.3690(9) . ?
Tc1 Cl1 2.4510(9) . ?
Tc1 O1 1.866(2) . ?
Tc1 O2 1.674(2) . ?
Tc1 N1 2.134(2) . ?
Tc1 N3 2.147(3) . ?
O1 C9 1.418(3) . ?
N1 C4 1.340(4) . ?
N1 C1 1.342(4) . ?
N2 C3 1.336(4) . ?
N2 C2 1.339(4) . ?
N4 C7 1.331(4) . ?
N4 C6 1.338(4) . ?
N3 C8 1.355(4) . ?
N3 C5 1.347(4) . ?
C15 H15A 0.9700 . ?
C15 H15B 0.9700 . ?
C15 C16 1.528(4) . ?
C15 C14 1.515(4) . ?
C3 H3 0.9300 . ?
C3 C4 1.386(4) . ?
C16 H16A 0.9600 . ?
C16 H16B 0.9600 . ?
C16 H16C 0.9600 . ?
C4 H4 0.9300 . ?
C9 H9A 0.9700 . ?
C9 H9B 0.9700 . ?
C9 C10 1.520(4) . ?
C7 H7 0.9300 . ?
C7 C8 1.383(4) . ?
C13 H13A 0.9700 . ?
C13 H13B 0.9700 . ?
C13 C14 1.522(4) . ?
C13 C12 1.516(4) . ?
C1 H1 0.9300 . ?
C1 C2 1.382(4) . ?
C14 H14A 0.9700 . ?
C14 H14B 0.9700 . ?
C6 H6 0.9300 . ?
C6 C5 1.390(4) . ?
C11 H11A 0.9700 . ?
C11 H11B 0.9700 . ?
C11 C10 1.526(4) . ?
C11 C12 1.525(4) . ?
C2 H2 0.9300 . ?
C10 H10A 0.9700 . ?
C10 H10B 0.9700 . ?
C12 H12A 0.9700 . ?
C12 H12B 0.9700 . ?
C8 H8 0.9300 . ?
C5 H5 0.9300 . ?

loop_
_geom_hbond_atom_site_label_D
_geom_hbond_atom_site_label_H
_geom_hbond_atom_site_label_A
_geom_hbond_distance_DH
_geom_hbond_distance_HA
_geom_hbond_distance_DA
_geom_hbond_angle_DHA
_geom_hbond_site_symmetry_A
_geom_hbond_publ_flag
C3 H3 N2 0.93 2.56 3.225(4) 128.9 2_575 yes

loop_
_geom_torsion_atom_site_label_1
_geom_torsion_atom_site_label_2
_geom_torsion_atom_site_label_3
_geom_torsion_atom_site_label_4
_geom_torsion
_geom_torsion_site_symmetry_1
_geom_torsion_site_symmetry_2
_geom_torsion_site_symmetry_3
_geom_torsion_site_symmetry_4
_geom_torsion_publ_flag
Tc1 O1 C9 C10 170.7(3) . . . . ?
Tc1 N1 C4 C3 178.8(2) . . . . ?
Tc1 N1 C1 C2 -179.6(2) . . . . ?
Tc1 N3 C8 C7 -178.9(2) . . . . ?
Tc1 N3 C5 C6 179.3(2) . . . . ?
Cl2 Tc1 O1 C9 174.7(4) . . . . ?
Cl1 Tc1 O1 C9 -6.3(4) . . . . ?
O1 C9 C10 C11 -178.9(3) . . . . ?
N1 Tc1 O1 C9 -96.2(4) . . . . ?
N1 C1 C2 N2 1.0(5) . . . . ?
N2 C3 C4 N1 0.7(5) . . . . ?
N4 C7 C8 N3 -1.4(5) . . . . ?
N4 C6 C5 N3 0.5(5) . . . . ?
N3 Tc1 O1 C9 84.8(4) . . . . ?
C3 N2 C2 C1 -0.3(5) . . . . ?
C16 C15 C14 C13 -179.9(3) . . . . ?
C4 N1 C1 C2 -0.8(4) . . . . ?
C7 N4 C6 C5 0.4(5) . . . . ?
C1 N1 C4 C3 0.0(4) . . . . ?
C14 C13 C12 C11 -178.8(3) . . . . ?
C6 N4 C7 C8 0.0(5) . . . . ?
C2 N2 C3 C4 -0.5(5) . . . . ?
C10 C11 C12 C13 178.4(3) . . . . ?
C12 C13 C14 C15 -179.4(3) . . . . ?
C12 C11 C10 C9 179.2(3) . . . . ?
C8 N3 C5 C6 -1.8(4) . . . . ?
C5 N3 C8 C7 2.2(5) . . . . ?
